data_8000356
loop_
_publ_author_name
'Andrzejewski, Micha\/l'
'Katrusiak, Andrzej'

_publ_section_title
;
 Piezochromic Porous Metal-Organic Framework.
;
_journal_issue 1
_journal_name_full 'The journal of physical chemistry letters'
_journal_page_first 279
_journal_page_last 284
_journal_paper_doi 10.1021/acs.jpclett.6b02458
_journal_volume 8
_journal_year 2017
_chemical_formula_moiety 'C14 H18 Co N2 O5'
_chemical_formula_sum 'C14 H18 Co N2 O5'
_chemical_formula_weight 353.23
_chemical_name_common AMU1
_chemical_name_systematic
;
Co(1,4-benzenedicarboxylate)(1,4-diazabicyclo[2.2.2]octane)H2O
;
_space_group_crystal_system monoclinic
_space_group_IT_number 6
_space_group_name_Hall 'P -2y'
_space_group_name_H-M_alt 'P 1 m 1'
_atom_sites_solution_hydrogens mixed
_atom_sites_solution_primary direct
_audit_creation_date 2016-07-11
_audit_creation_method
;
Olex2 1.2
(compiled 2016.02.19 svn.r3266 for OlexSys, GUI svn.r5155)
;
_cell_angle_alpha 90
_cell_angle_beta 95.017(2)
_cell_angle_gamma 90
_cell_formula_units_Z 1
_cell_length_a 6.1071(2)
_cell_length_b 7.0985(2)
_cell_length_c 10.6748(2)
_cell_measurement_reflns_used 2162
_cell_measurement_temperature 296(2)
_cell_measurement_theta_max 53.99
_cell_measurement_theta_min 5.74
_cell_volume 460.99(2)
_computing_molecular_graphics 'Olex2 (Dolomanov et al., 2009)'
_computing_publication_material 'Olex2 (Dolomanov et al., 2009)'
_computing_structure_refinement 'ShelXL (Sheldrick, 2015)'
_computing_structure_solution 'ShelXS (Sheldrick, 2008)'
_diffrn_ambient_temperature 296(2)
_diffrn_measured_fraction_theta_full 0.999
_diffrn_measured_fraction_theta_max 0.999
_diffrn_measurement_device_type 'multiwire proportional'
_diffrn_measurement_method 'phi and omega scans'
_diffrn_radiation_monochromator graphite
_diffrn_radiation_type MoK\a
_diffrn_radiation_wavelength 0.71073
_diffrn_reflns_av_R_equivalents 0.0376
_diffrn_reflns_av_unetI/netI 0.0528
_diffrn_reflns_Laue_measured_fraction_full 0.999
_diffrn_reflns_Laue_measured_fraction_max 0.999
_diffrn_reflns_limit_h_max 8
_diffrn_reflns_limit_h_min -8
_diffrn_reflns_limit_k_max 9
_diffrn_reflns_limit_k_min -9
_diffrn_reflns_limit_l_max 13
_diffrn_reflns_limit_l_min -13
_diffrn_reflns_number 7141
_diffrn_reflns_point_group_measured_fraction_full 0.999
_diffrn_reflns_point_group_measured_fraction_max 0.999
_diffrn_reflns_theta_full 26.000
_diffrn_reflns_theta_max 26.997
_diffrn_reflns_theta_min 2.870
_exptl_absorpt_coefficient_mu 0.951
_exptl_absorpt_correction_T_max 0.909
_exptl_absorpt_correction_T_min 0.892
_exptl_absorpt_correction_type multi-scan
_exptl_absorpt_process_details
;
Data were collected and reduced by program CrysAlisPro, 
and SCALE3 ABSPACK was used for absorption correction
;
_exptl_crystal_colour purple
_exptl_crystal_density_diffrn 1.272
_exptl_crystal_description plate
_exptl_crystal_F_000 183
_exptl_crystal_size_max 0.3
_exptl_crystal_size_mid 0.1
_exptl_crystal_size_min 0.1
_refine_diff_density_max 1.021
_refine_diff_density_min -0.946
_refine_diff_density_rms 0.126
_refine_ls_abs_structure_details
;
 Refined as a perfect inversion twin.
;
_refine_ls_abs_structure_Flack 0.5
_refine_ls_goodness_of_fit_ref 1.055
_refine_ls_hydrogen_treatment mixed
_refine_ls_matrix_type full
_refine_ls_number_parameters 124
_refine_ls_number_reflns 2162
_refine_ls_number_restraints 90
_refine_ls_restrained_S_all 1.063
_refine_ls_R_factor_all 0.0527
_refine_ls_R_factor_gt 0.0501
_refine_ls_shift/su_max 0.000
_refine_ls_shift/su_mean 0.000
_refine_ls_structure_factor_coef Fsqd
_refine_ls_weighting_details 'w=1/[\s^2^(Fo^2^)+(0.0774P)^2^+0.3888P] where P=(Fo^2^+2Fc^2^)/3'
_refine_ls_weighting_scheme calc
_refine_ls_wR_factor_gt 0.1293
_refine_ls_wR_factor_ref 0.1316
_reflns_Friedel_coverage 0.992
_reflns_Friedel_fraction_full 0.999
_reflns_Friedel_fraction_max 0.999
_reflns_number_gt 2057
_reflns_number_total 2162
_reflns_threshold_expression 'I > 2\s(I)'
_cod_data_source_file jz6b02458_si_004.cif
_cod_data_source_block 296K_01MPa
_cod_database_code 8000356
_shelx_space_group_comment
;
The symmetry employed for this shelxl refinement is uniquely defined
by the following loop, which should always be used as a source of
symmetry information in preference to the above space-group names.
They are only intended as comments.
;
_olex2_refinement_description
;
1. Fixed Uiso
 At 1.2 times of:
  All C(H) groups, All C(H,H) groups
 At 1.5 times of:
  All O(H) groups
2. Restrained distances
 O1W-H1WA
 0.88 with sigma of 0.02
 H1WB-O1W
 0.88 with sigma of 0.02
 H1WB-H1WA
 1.44 with sigma of 0.02
 H1WB-O1W
 0.88 with sigma of 0.02
3. Uiso/Uaniso restraints and constraints
Uanis(O3) \\sim Ueq, Uanis(C8) \\sim Ueq, Uanis(O4) \\sim Ueq, Uanis(C4) \\sim
Ueq, Uanis(C3) \\sim Ueq, Uanis(C5) \\sim Ueq, Uanis(C6) \\sim Ueq, Uanis(C1)
\\sim Ueq, Uanis(C2) \\sim Ueq, Uanis(O2) \\sim Ueq, Uanis(C7) \\sim Ueq,
Uanis(O1) \\sim Ueq: with sigma of 0.001 and sigma for terminal atoms of 0.002
Uanis(O1) \\sim Ueq, Uanis(C7) \\sim Ueq, Uanis(O2) \\sim Ueq, Uanis(C1) \\sim
Ueq, Uanis(C6) \\sim Ueq, Uanis(C5) \\sim Ueq, Uanis(C4) \\sim Ueq, Uanis(C8)
\\sim Ueq, Uanis(O4) \\sim Ueq, Uanis(O3) \\sim Ueq, Uanis(C3) \\sim Ueq,
Uanis(C2) \\sim Ueq: with sigma of 0.001 and sigma for terminal atoms of 0.002
Uanis(O1W) \\sim Ueq: with sigma of 0.001 and sigma for terminal atoms of 0.002
Uanis(N1) \\sim Ueq: with sigma of 0.001 and sigma for terminal atoms of 0.002
4. Others
 Fixed Sof: H1WA(0.5)
5.a Secondary CH2 refined with riding coordinates:
 C9(H9A,H9B), C10(H10A,H10B), C11(H11A,H11B)
5.b Aromatic/amide H refined with riding coordinates:
 C6(H6), C2(H2), C5(H5), C3(H3)
5.c Tetrahedral OH refined with riding coordinates:
 O1W(H1WA)
;
_olex2_submission_special_instructions 'No special instructions were received'

loop_
_space_group_symop_operation_xyz
'x, y, z'
'x, -y, z'

loop_
_atom_site_label
_atom_site_type_symbol
_atom_site_fract_x
_atom_site_fract_y
_atom_site_fract_z
_atom_site_U_iso_or_equiv
_atom_site_adp_type
_atom_site_occupancy
_atom_site_site_symmetry_order
_atom_site_calc_flag
_atom_site_refinement_flags_posn
_atom_site_refinement_flags_adp
_atom_site_refinement_flags_occupancy
Co1 Co 0.00005(10) 0.0000 0.00002(9) 0.0206(3) Uani 1 2 d S T P
O1 O 0.0674(12) 0.0000 0.1946(6) 0.0254(15) Uani 1 2 d S TU P
O4 O -0.1310(13) 0.0000 0.8200(7) 0.0302(16) Uani 1 2 d S TU P
O2 O -0.2773(11) 0.0000 0.1322(6) 0.0335(15) Uani 1 2 d S TU P
C7 C -0.1274(14) 0.0000 0.2214(9) 0.0270(18) Uani 1 2 d S TU P
C6 C 0.002(2) 0.0000 0.4433(12) 0.034(3) Uani 1 2 d S TU P
H6 H 0.1444 0.0000 0.4194 0.041 Uiso 1 2 calc RS T P
N1 N -0.0039(15) 0.3159(5) -0.0043(9) 0.0218(8) Uani 1 1 d . U .
C4 C -0.2498(16) 0.0000 0.6065(9) 0.031(2) Uani 1 2 d S TU P
C2 C -0.3882(17) 0.0000 0.3883(10) 0.039(2) Uani 1 2 d S TU P
H2 H -0.5073 0.0000 0.3277 0.047 Uiso 1 2 calc RS T P
C1 C -0.1777(15) 0.0000 0.3540(9) 0.0294(19) Uani 1 2 d S TU P
O1W O 0.3346(10) 0.0000 -0.0218(6) 0.0289(13) Uani 1 2 d DS TU P
H1WA H 0.3534 -0.0017 -0.0969 0.043 Uiso 1 2 calc DR . .
C5 C -0.038(3) 0.0000 0.5697(16) 0.056(4) Uani 1 2 d S TU P
H5 H 0.0799 0.0000 0.6308 0.067 Uiso 1 2 calc RS T P
C8 C -0.2913(16) 0.0000 0.7455(9) 0.032(2) Uani 1 2 d S TU P
C3 C -0.4210(17) 0.0000 0.5168(10) 0.037(2) Uani 1 2 d S TU P
H3 H -0.5637 0.0000 0.5410 0.044 Uiso 1 2 calc RS T P
O3 O -0.4837(18) 0.0000 0.7704(10) 0.072(3) Uani 1 2 d S TU P
H1WB H 0.454(8) 0.0000 0.031(4) 0.108 Uiso 1 2 d DRS T P
C9 C 0.0941(13) 0.3906(11) -0.1184(6) 0.0363(16) Uani 1 1 d . . .
H9A H 0.0100 0.3449 -0.1936 0.044 Uiso 1 1 calc R . .
H9B H 0.2437 0.3449 -0.1194 0.044 Uiso 1 1 calc R . .
C10 C -0.2264(11) 0.3916(9) -0.0054(8) 0.0354(15) Uani 1 1 d . . .
H10A H -0.2936 0.3465 0.0679 0.043 Uiso 1 1 calc R . .
H10B H -0.3138 0.3465 -0.0796 0.043 Uiso 1 1 calc R . .
C11 C 0.1301(13) 0.3927(9) 0.1070(6) 0.0351(16) Uani 1 1 d . . .
H11A H 0.2800 0.3475 0.1068 0.042 Uiso 1 1 calc R . .
H11B H 0.0717 0.3475 0.1831 0.042 Uiso 1 1 calc R . .

loop_
_atom_site_aniso_label
_atom_site_aniso_U_11
_atom_site_aniso_U_22
_atom_site_aniso_U_33
_atom_site_aniso_U_23
_atom_site_aniso_U_13
_atom_site_aniso_U_12
Co1 0.0188(5) 0.0332(5) 0.0099(4) 0.000 0.0017(3) 0.000
O1 0.0247(19) 0.0271(19) 0.0245(19) 0.000 0.0033(13) 0.000
O4 0.031(2) 0.030(2) 0.029(2) 0.000 0.0009(14) 0.000
O2 0.0340(19) 0.0353(19) 0.0311(19) 0.000 0.0032(13) 0.000
C7 0.027(2) 0.028(2) 0.026(2) 0.000 0.0026(14) 0.000
C6 0.033(3) 0.036(3) 0.034(3) 0.000 0.0023(14) 0.000
N1 0.0221(13) 0.0217(13) 0.0214(13) 0.0004(14) 0.0016(11) 0.0002(14)
C4 0.031(2) 0.032(2) 0.031(2) 0.000 0.0037(14) 0.000
C2 0.038(3) 0.040(3) 0.038(3) 0.000 0.0026(14) 0.000
C1 0.030(2) 0.030(2) 0.029(2) 0.000 0.0043(14) 0.000
O1W 0.028(2) 0.035(2) 0.024(2) 0.000 0.0044(19) 0.000
C5 0.055(4) 0.058(4) 0.055(4) 0.000 0.0045(15) 0.000
C8 0.032(2) 0.034(2) 0.031(2) 0.000 0.0032(14) 0.000
C3 0.036(2) 0.039(2) 0.036(2) 0.000 0.0034(14) 0.000
O3 0.068(4) 0.084(4) 0.065(4) 0.000 0.010(3) 0.000
C9 0.049(4) 0.034(4) 0.028(3) 0.002(3) 0.018(3) 0.001(3)
C10 0.026(3) 0.026(3) 0.055(4) -0.002(3) 0.008(3) 0.000(3)
C11 0.050(4) 0.023(3) 0.028(3) 0.000(2) -0.019(3) 0.003(3)

loop_
_atom_type_symbol
_atom_type_description
_atom_type_scat_dispersion_real
_atom_type_scat_dispersion_imag
_atom_type_scat_source
C C 0.0033 0.0016 'International Tables Vol C Tables 4.2.6.8 and 6.1.1.4'
H H 0.0000 0.0000 'International Tables Vol C Tables 4.2.6.8 and 6.1.1.4'
Co Co 0.3494 0.9721 'International Tables Vol C Tables 4.2.6.8 and 6.1.1.4'
N N 0.0061 0.0033 'International Tables Vol C Tables 4.2.6.8 and 6.1.1.4'
O O 0.0106 0.0060 'International Tables Vol C Tables 4.2.6.8 and 6.1.1.4'

loop_
_geom_angle_atom_site_label_1
_geom_angle_atom_site_label_2
_geom_angle_atom_site_label_3
_geom_angle
_geom_angle_site_symmetry_1
_geom_angle_site_symmetry_3
O1 Co1 O2 58.6(3) . .
O1 Co1 N1 91.2(2) . 2
O1 Co1 N1 91.2(2) . .
O4 Co1 O1 168.0(3) 1_554 .
O4 Co1 O2 109.4(3) 1_554 .
O4 Co1 N1 88.7(2) 1_554 .
O4 Co1 N1 88.7(2) 1_554 2
O4 Co1 O1W 101.9(3) 1_554 .
N1 Co1 O2 90.3(2) . .
N1 Co1 O2 90.3(2) 2 .
N1 Co1 N1 177.5(5) . 2
O1W Co1 O1 90.1(3) . .
O1W Co1 O2 148.7(2) . .
O1W Co1 N1 90.4(2) . .
O1W Co1 N1 90.4(2) . 2
C7 O1 Co1 96.9(6) . .
C8 O4 Co1 149.3(7) . 1_556
C7 O2 Co1 86.5(5) . .
O1 C7 O2 118.1(8) . .
O1 C7 C1 120.2(8) . .
O2 C7 C1 121.8(8) . .
C1 C6 H6 120.9 . .
C5 C6 H6 120.9 . .
C5 C6 C1 118.1(11) . .
C9 N1 Co1 111.4(5) . .
C10 N1 Co1 112.1(5) . .
C10 N1 C9 107.5(6) . .
C10 N1 C11 108.6(7) . .
C11 N1 Co1 110.3(5) . .
C11 N1 C9 106.8(7) . .
C5 C4 C8 121.0(10) . .
C3 C4 C5 118.8(11) . .
C3 C4 C8 120.2(9) . .
C1 C2 H2 120.7 . .
C1 C2 C3 118.6(10) . .
C3 C2 H2 120.7 . .
C6 C1 C7 116.2(9) . .
C2 C1 C7 122.4(9) . .
C2 C1 C6 121.3(9) . .
Co1 O1W H1WA 109.5 . .
Co1 O1W H1WB 134(4) . .
H1WA O1W H1WB 116.3 . .
C6 C5 H5 119.2 . .
C4 C5 C6 121.5(12) . .
C4 C5 H5 119.2 . .
O4 C8 C4 116.5(9) . .
O4 C8 O3 126.5(10) . .
O3 C8 C4 117.0(9) . .
C4 C3 C2 121.5(10) . .
C4 C3 H3 119.2 . .
C2 C3 H3 119.2 . .
N1 C9 C9 110.7(3) . 2_565
N1 C9 H9A 109.5 . .
N1 C9 H9B 109.5 . .
C9 C9 H9A 109.5 2_565 .
C9 C9 H9B 109.5 2_565 .
H9A C9 H9B 108.1 . .
N1 C10 C10 111.6(3) . 2_565
N1 C10 H10A 109.3 . .
N1 C10 H10B 109.3 . .
C10 C10 H10A 109.3 2_565 .
C10 C10 H10B 109.3 2_565 .
H10A C10 H10B 108.0 . .
N1 C11 C11 111.5(3) . 2_565
N1 C11 H11A 109.3 . .
N1 C11 H11B 109.3 . .
C11 C11 H11A 109.3 2_565 .
C11 C11 H11B 109.3 2_565 .
H11A C11 H11B 108.0 . .

loop_
_geom_bond_atom_site_label_1
_geom_bond_atom_site_label_2
_geom_bond_distance
_geom_bond_site_symmetry_2
Co1 O1 2.082(7) .
Co1 O4 2.017(7) 1_554
Co1 O2 2.297(7) .
Co1 N1 2.243(4) 2
Co1 N1 2.243(4) .
Co1 O1W 2.076(6) .
O1 C7 1.247(11) .
O4 Co1 2.017(7) 1_556
O4 C8 1.206(12) .
O2 C7 1.261(11) .
C7 C1 1.475(13) .
C6 H6 0.9300 .
C6 C1 1.387(15) .
C6 C5 1.392(16) .
N1 C9 1.500(11) .
N1 C10 1.460(11) .
N1 C11 1.486(10) .
C4 C5 1.382(18) .
C4 C8 1.528(13) .
C4 C3 1.354(14) .
C2 H2 0.9300 .
C2 C1 1.367(14) .
C2 C3 1.404(14) .
O1W H1WA 0.8200 .
O1W H1WB 0.88(2) .
C5 H5 0.9300 .
C8 O3 1.227(14) .
C3 H3 0.9300 .
C9 C9 1.554(15) 2_565
C9 H9A 0.9700 .
C9 H9B 0.9700 .
C10 C10 1.539(13) 2_565
C10 H10A 0.9700 .
C10 H10B 0.9700 .
C11 C11 1.524(13) 2_565
C11 H11A 0.9700 .
C11 H11B 0.9700 .

loop_
_geom_torsion_atom_site_label_1
_geom_torsion_atom_site_label_2
_geom_torsion_atom_site_label_3
_geom_torsion_atom_site_label_4
_geom_torsion
_geom_torsion_site_symmetry_1
_geom_torsion_site_symmetry_4
Co1 O1 C7 O2 0.000(1) . .
Co1 O1 C7 C1 180.000(1) . .
Co1 O4 C8 C4 180.000(4) 1_556 .
Co1 O4 C8 O3 0.000(8) 1_556 .
Co1 O2 C7 O1 0.000(1) . .
Co1 O2 C7 C1 180.000(1) . .
Co1 N1 C9 C9 -178.9(3) . 2_565
Co1 N1 C10 C10 178.8(3) . 2_565
Co1 N1 C11 C11 -179.8(3) . 2_565
O1 C7 C1 C6 0.000(2) . .
O1 C7 C1 C2 180.000(2) . .
O2 C7 C1 C6 180.000(2) . .
O2 C7 C1 C2 0.000(2) . .
C1 C6 C5 C4 0.000(4) . .
C1 C2 C3 C4 0.000(3) . .
C5 C6 C1 C7 180.000(3) . .
C5 C6 C1 C2 0.000(3) . .
C5 C4 C8 O4 0.000(4) . .
C5 C4 C8 O3 180.000(4) . .
C5 C4 C3 C2 0.000(4) . .
C8 C4 C5 C6 180.000(3) . .
C8 C4 C3 C2 180.000(3) . .
C3 C4 C5 C6 0.000(4) . .
C3 C4 C8 O4 180.000(3) . .
C3 C4 C8 O3 0.000(4) . .
C3 C2 C1 C7 180.000(2) . .
C3 C2 C1 C6 0.000(3) . .
C9 N1 C10 C10 -58.5(6) . 2_565
C9 N1 C11 C11 59.0(6) . 2_565
C10 N1 C9 C9 57.9(6) . 2_565
C10 N1 C11 C11 -56.6(6) . 2_565
C11 N1 C9 C9 -58.5(6) . 2_565
C11 N1 C10 C10 56.7(6) . 2_565

loop_
_smtbx_masks_void_nr
_smtbx_masks_void_average_x
_smtbx_masks_void_average_y
_smtbx_masks_void_average_z
_smtbx_masks_void_volume
_smtbx_masks_void_count_electrons
1 -0.674 0.500 0.496 145.2 52.5
